data_1535725
loop_
_publ_author_name
'Muradyan, L.A.'
'Molchanov, V.N.'
'Kolesnikov, N.N.'
'Tamazyan, R.A.'
'Simonov, V.I.'
'Kulakov, M.P.'
'Shibaeva, R.P.'
'Korotkov, V.E.'

_publ_section_title
;
 Structure peculiarities of high Tc Tl2Ba2CaCu2O8 single crystals
;
_journal_name_full 'Sverkhprovodimest: Fizika, Khimiya, Tekhnika'
_journal_page_first 277
_journal_page_last 286
_journal_volume 4
_journal_year 1991
_chemical_formula_sum 'Ba2 Ca0.9 Cu2.14 O8 Tl1.96'
_chemical_name_systematic 'Tl1.96 Ba2 Ca0.9 Cu2.14 O8'
_space_group_IT_number 139
_symmetry_space_group_name_Hall '-I 4 2'
_symmetry_space_group_name_H-M 'I 4/m m m'
_cell_angle_alpha 90
_cell_angle_beta 90
_cell_angle_gamma 90
_cell_formula_units_Z 2
_cell_length_a 3.852
_cell_length_b 3.852
_cell_length_c 29.29
_cell_volume 434.602
_citation_journal_id_ASTM SFKTE6
_cod_data_source_file Muradyan_SFKTE6_1991_1096.cif
_cod_data_source_block Ba2Ca0.9Cu2.14O8Tl1.96
_cod_original_cell_volume 434.6022
_cod_database_code 1535725

loop_
_symmetry_equiv_pos_as_xyz
x,y,z
-y,x,z
-x,-y,z
y,-x,z
x,-y,-z
y,x,-z
-x,y,-z
-y,-x,-z
-x,-y,-z
y,-x,-z
x,y,-z
-y,x,-z
-x,y,z
-y,-x,z
x,-y,z
y,x,z
x+1/2,y+1/2,z+1/2
-y+1/2,x+1/2,z+1/2
-x+1/2,-y+1/2,z+1/2
y+1/2,-x+1/2,z+1/2
x+1/2,-y+1/2,-z+1/2
y+1/2,x+1/2,-z+1/2
-x+1/2,y+1/2,-z+1/2
-y+1/2,-x+1/2,-z+1/2
-x+1/2,-y+1/2,-z+1/2
y+1/2,-x+1/2,-z+1/2
x+1/2,y+1/2,-z+1/2
-y+1/2,x+1/2,-z+1/2
-x+1/2,y+1/2,z+1/2
-y+1/2,-x+1/2,z+1/2
x+1/2,-y+1/2,z+1/2
y+1/2,x+1/2,z+1/2

loop_
_atom_site_label
_atom_site_type_symbol
_atom_site_fract_x
_atom_site_fract_y
_atom_site_fract_z
_atom_site_occupancy
_atom_site_U_iso_or_equiv
O1 O-2 0 0.5 0.0525 1 0.0
O2 O-2 0.5 0.5 0.1452 1 0.0
Tl1 Tl+1 0.5257 0.5257 0.21367 0.232 0.0
Cu1 Cu+3 0.5 0.5 0.20801 0.07 0.0
Cu2 Cu+3 0.5 0.5 0.05393 1 0.0
Ca1 Ca+2 0 0 0 0.896 0.0
O3 O-2 0.548 0.548 0.2818 0.232 0.0
Tl2 Tl+1 0 0 0 0.104 0.0
O4 O-2 0.5 0.5 0.2707 0.07 0.0
Ba1 Ba+2 0 0 0.1215 1 0.0
